data_7046116
loop_
_publ_author_name
'Palanimuthu, Duraippandi'
'Wu, Zhixuan'
'Jansson, Patric J.'
'Braidy, Nady'
'Bernhardt, Paul V.'
'Richardson, Des R.'
'Kalinowski, Danuta S.'

_publ_section_title
;
 Novel chelators based on adamantane-derived semicarbazones and hydrazones
 that target multiple hallmarks of Alzheimer's disease.
;
_journal_issue 21
_journal_name_full 'Dalton transactions (Cambridge, England : 2003)'
_journal_page_first 7190
_journal_page_last 7205
_journal_paper_doi 10.1039/c8dt01099d
_journal_volume 47
_journal_year 2018
_chemical_compound_source 'synthesis as described'
_chemical_formula_moiety 'C19 H26 Cl2 Cu1 N4 O3, 0.75 C H4 O'
_chemical_formula_sum 'C19.75 H29 Cl2 Cu N4 O3.75'
_chemical_formula_weight 516.91
_space_group_IT_number 2
_space_group_name_Hall '-P 1'
_space_group_name_H-M_alt 'P -1'
_symmetry_cell_setting triclinic
_symmetry_Int_Tables_number 2
_symmetry_space_group_name_Hall '-P 1'
_symmetry_space_group_name_H-M 'P -1'
_atom_sites_solution_hydrogens mixed
_audit_conform_dict_location ftp://ftp.iucr.org/pub/cif_core.dic
_audit_conform_dict_name cif_core.dic
_audit_conform_dict_version 2.4.3
_audit_creation_date 2018-04-17T14:53:47-00:00
_audit_creation_method 'WinGX routine CIF_UPDATE'
_audit_update_record
;
2018-04-17 deposited with the CCDC.
2018-04-25 downloaded from the CCDC.
;
_cell_angle_alpha 99.037(5)
_cell_angle_beta 93.119(5)
_cell_angle_gamma 105.051(5)
_cell_formula_units_Z 4
_cell_length_a 8.6653(5)
_cell_length_b 12.8542(6)
_cell_length_c 22.1094(10)
_cell_measurement_reflns_used 5065
_cell_measurement_temperature 190(2)
_cell_measurement_theta_max 62.38
_cell_measurement_theta_min 3.58
_cell_measurement_wavelength 1.5418
_cell_volume 2336.9(2)
_computing_cell_refinement 'CrysalisPro (Agilent Technologies,     )'
_computing_data_collection 'CrysalisPro (Agilent Technologies,     )'
_computing_data_reduction 'CrysalisPro (Agilent Technologies,     )'
_computing_molecular_graphics 'ORTEP-3 for Windows (Farrugia, 2012)'
_computing_publication_material 'WinGX publication routines (Farrugia, 2012)'
_computing_structure_refinement 'SHELXL-2018/1 (Sheldrick, 2018)'
_computing_structure_solution 'SHELXS-2013 (Sheldrick, 2008)'
_diffrn_ambient_temperature 190(2)
_diffrn_detector 'CCD plate'
_diffrn_detector_area_resol_mean 16.07
_diffrn_measured_fraction_theta_full 0.988
_diffrn_measured_fraction_theta_max 0.988
_diffrn_measurement_device '\k-geometry diffractometer'
_diffrn_measurement_device_type 'Agilent Technologies Xcalibur, Sapphire3, Gemini ultra'
_diffrn_measurement_method '\w scans'
_diffrn_orient_matrix_UB_11 0.030223
_diffrn_orient_matrix_UB_12 0.002736
_diffrn_orient_matrix_UB_13 -0.067829
_diffrn_orient_matrix_UB_21 0.119366
_diffrn_orient_matrix_UB_22 0.114227
_diffrn_orient_matrix_UB_23 0.019154
_diffrn_orient_matrix_UB_31 0.138105
_diffrn_orient_matrix_UB_32 -0.053371
_diffrn_orient_matrix_UB_33 0.007772
_diffrn_radiation_monochromator mirror
_diffrn_radiation_probe x-ray
_diffrn_radiation_type CuK\a
_diffrn_radiation_wavelength 1.54184
_diffrn_reflns_av_R_equivalents 0.0497
_diffrn_reflns_av_unetI/netI 0.0536
_diffrn_reflns_Laue_measured_fraction_full 0.988
_diffrn_reflns_Laue_measured_fraction_max 0.988
_diffrn_reflns_limit_h_max 9
_diffrn_reflns_limit_h_min -9
_diffrn_reflns_limit_k_max 12
_diffrn_reflns_limit_k_min -14
_diffrn_reflns_limit_l_max 25
_diffrn_reflns_limit_l_min -25
_diffrn_reflns_number 17869
_diffrn_reflns_point_group_measured_fraction_full 0.988
_diffrn_reflns_point_group_measured_fraction_max 0.988
_diffrn_reflns_reduction_process
;
        Scaled and merged with Sortav
        R.H. Blessing, (1987) Cryst. Rev. 1, 3-58
        R.H. Blessing, (1989) J. Appl. Cryst. 22, 396-397
;
_diffrn_reflns_theta_full 62.482
_diffrn_reflns_theta_max 62.482
_diffrn_reflns_theta_min 3.618
_diffrn_source 'fine-focus sealed X-ray tube'
_diffrn_standards_number 0
_exptl_absorpt_coefficient_mu 3.693
_exptl_absorpt_correction_T_max 0.947
_exptl_absorpt_correction_T_min 0.432
_exptl_absorpt_correction_type analytical
_exptl_absorpt_process_details
;
        CrysAlisPro 1.171.38.46 (Rigaku Oxford Diffraction, 2015)
Analytical numeric absorption correction using a multifaceted crystal
        model based on expressions derived by R.C. Clark & J.S.
        (Clark, R. C. & Reid, J. S. (1995). Acta Cryst. A51, 887-897)
        Empirical absorption correction using spherical harmonics,
        implemented in SCALE3 ABSPACK scaling algorithm.
;
_exptl_crystal_colour yellow
_exptl_crystal_density_diffrn 1.469
_exptl_crystal_density_method 'not measured'
_exptl_crystal_description prism
_exptl_crystal_F_000 1074
_exptl_crystal_size_max 0.2
_exptl_crystal_size_mid 0.1
_exptl_crystal_size_min 0.03
_refine_diff_density_max 2.01
_refine_diff_density_min -1.337
_refine_diff_density_rms 0.122
_refine_ls_extinction_method none
_refine_ls_goodness_of_fit_ref 1.067
_refine_ls_hydrogen_treatment constr
_refine_ls_matrix_type full
_refine_ls_number_constraints 0
_refine_ls_number_parameters 576
_refine_ls_number_reflns 7361
_refine_ls_number_restraints 1
_refine_ls_restrained_S_all 1.067
_refine_ls_R_factor_all 0.1086
_refine_ls_R_factor_gt 0.0996
_refine_ls_shift/su_max 0
_refine_ls_shift/su_mean 0
_refine_ls_structure_factor_coef Fsqd
_refine_ls_weighting_details 'w=1/[\s^2^(Fo^2^)+(0.1124P)^2^+16.2996P] where P=(Fo^2^+2Fc^2^)/3'
_refine_ls_weighting_scheme calc
_refine_ls_wR_factor_gt 0.2531
_refine_ls_wR_factor_ref 0.2604
_reflns_Friedel_coverage 0
_reflns_number_gt 6296
_reflns_number_total 7361
_reflns_threshold_expression 'I > 2\s(I)'
_cod_data_source_file c8dt01099d2.cif
_cod_data_source_block shelx_CCDC1
_cod_depositor_comments 'Adding full bibliography for 7046115--7046118.cif.'
_cod_database_code 7046116

loop_
_symmetry_equiv_pos_as_xyz
'x, y, z'
'-x, -y, -z'

loop_
_atom_site_label
_atom_site_type_symbol
_atom_site_fract_x
_atom_site_fract_y
_atom_site_fract_z
_atom_site_U_iso_or_equiv
_atom_site_adp_type
_atom_site_occupancy
_atom_site_site_symmetry_order
_atom_site_calc_flag
_atom_site_refinement_flags_posn
_atom_site_refinement_flags_adp
_atom_site_refinement_flags_occupancy
_atom_site_disorder_assembly
_atom_site_disorder_group
C1A C 0.2555(9) 0.4404(6) 0.4570(4) 0.0392(16) Uani 1 1 d . . . . .
C2A C 0.1919(9) 0.5282(6) 0.4451(4) 0.0410(17) Uani 1 1 d . . . . .
C3A C 0.1793(9) 0.6086(6) 0.4945(4) 0.0426(17) Uani 1 1 d . . . . .
C4A C 0.2310(10) 0.6030(7) 0.5528(4) 0.0466(19) Uani 1 1 d . . . . .
H4A H 0.221257 0.656351 0.586255 0.056 Uiso 1 1 calc R U . . .
C5A C 0.3114(9) 0.4428(6) 0.5187(4) 0.0436(18) Uani 1 1 d . . . . .
C6A C 0.1111(11) 0.7023(7) 0.4841(4) 0.051(2) Uani 1 1 d . . . . .
H6A H 0.007798 0.67278 0.457795 0.062 Uiso 1 1 calc R U . . .
H6B H 0.08942 0.739624 0.524098 0.062 Uiso 1 1 calc R U . . .
C7A C 0.3828(10) 0.3563(7) 0.5362(4) 0.0486(19) Uani 1 1 d . . . . .
H7A H 0.442702 0.382355 0.577 0.073 Uiso 1 1 calc R U . . .
H7B H 0.455595 0.339877 0.505928 0.073 Uiso 1 1 calc R U . . .
H7C H 0.29682 0.289846 0.537013 0.073 Uiso 1 1 calc R U . . .
C8A C 0.1440(9) 0.5392(6) 0.3831(3) 0.0384(16) Uani 1 1 d . . . . .
H8A H 0.114708 0.603358 0.377156 0.046 Uiso 1 1 calc R U . . .
C9A C 0.1196(10) 0.4104(6) 0.2302(4) 0.0442(18) Uani 1 1 d . . . . .
C10A C 0.1223(11) 0.3700(7) 0.1158(4) 0.049(2) Uani 1 1 d . . . . .
C11A C 0.2785(13) 0.3352(9) 0.1166(4) 0.066(3) Uani 1 1 d . . . . .
H11A H 0.281351 0.289526 0.148605 0.079 Uiso 1 1 calc R U . . .
H11B H 0.371999 0.400568 0.126311 0.079 Uiso 1 1 calc R U . . .
C12A C 0.2855(16) 0.2691(10) 0.0525(5) 0.078(3) Uani 1 1 d . . . . .
H12A H 0.386088 0.244773 0.053231 0.093 Uiso 1 1 calc R U . . .
C13A C 0.2912(17) 0.3438(11) 0.0039(5) 0.084(4) Uani 1 1 d . . . . .
H13A H 0.384207 0.409342 0.014838 0.101 Uiso 1 1 calc R U . . .
H13B H 0.301989 0.303972 -0.037094 0.101 Uiso 1 1 calc R U . . .
C14A C 0.1336(16) 0.3779(9) 0.0026(4) 0.074(3) Uani 1 1 d . . . . .
H14A H 0.132643 0.425287 -0.029183 0.088 Uiso 1 1 calc R U . . .
C15A C 0.1248(14) 0.4431(8) 0.0669(4) 0.063(3) Uani 1 1 d . . . . .
H15A H 0.218908 0.508036 0.077005 0.076 Uiso 1 1 calc R U . . .
H15B H 0.026529 0.468769 0.066546 0.076 Uiso 1 1 calc R U . . .
C16A C -0.0182(13) 0.2714(8) 0.1000(4) 0.065(2) Uani 1 1 d . . . . .
H16A H -0.119031 0.293992 0.099448 0.078 Uiso 1 1 calc R U . . .
H16B H -0.020112 0.224362 0.131597 0.078 Uiso 1 1 calc R U . . .
C17A C -0.0061(17) 0.2064(10) 0.0362(5) 0.085(3) Uani 1 1 d . . . . .
H17A H -0.100526 0.140381 0.026248 0.102 Uiso 1 1 calc R U . . .
C18A C 0.1446(19) 0.1699(10) 0.0377(5) 0.090(4) Uani 1 1 d . . . . .
H18A H 0.143995 0.123249 0.069364 0.108 Uiso 1 1 calc R U . . .
H18B H 0.151562 0.126597 -0.002717 0.108 Uiso 1 1 calc R U . . .
C19A C -0.0106(17) 0.2786(12) -0.0118(5) 0.090(4) Uani 1 1 d . . . . .
H19A H -0.008403 0.237076 -0.053324 0.108 Uiso 1 1 calc R U . . .
H19B H -0.110748 0.302012 -0.011335 0.108 Uiso 1 1 calc R U . . .
N1A N 0.2960(8) 0.5222(5) 0.5633(3) 0.0478(16) Uani 1 1 d . . . . .
H1M H 0.330207 0.521418 0.601406 0.057 Uiso 1 1 calc R U . . .
N2A N 0.1395(7) 0.4657(5) 0.3360(3) 0.0389(14) Uani 1 1 d . . . . .
N3A N 0.0987(9) 0.4849(5) 0.2788(3) 0.0453(16) Uani 1 1 d . . . . .
H3A H 0.061896 0.540899 0.273493 0.054 Uiso 1 1 calc R U . . .
N4A N 0.1085(9) 0.4357(5) 0.1749(3) 0.0496(17) Uani 1 1 d . . . . .
H4M H 0.090688 0.499584 0.173245 0.06 Uiso 1 1 calc R U . . .
O1A O 0.2178(9) 0.7795(5) 0.4555(3) 0.0645(17) Uani 1 1 d . . . . .
H1A H 0.306089 0.76405 0.453805 0.097 Uiso 1 1 calc R U . . .
O2A O 0.2727(7) 0.3615(4) 0.4166(2) 0.0470(13) Uani 1 1 d . . . . .
O3A O 0.1492(8) 0.3242(4) 0.2417(2) 0.0528(15) Uani 1 1 d . . . . .
Cl1A Cl 0.3198(3) 0.19207(16) 0.31093(10) 0.0520(5) Uani 1 1 d . . . . .
Cl2A Cl -0.0841(3) 0.20634(16) 0.34733(10) 0.0539(5) Uani 1 1 d . . . . .
Cu1 Cu 0.19003(15) 0.32320(9) 0.33078(5) 0.0435(3) Uani 1 1 d . . . . .
C1B C 0.3344(9) 0.7759(6) 0.3051(4) 0.0436(18) Uani 1 1 d . . . . .
C2B C 0.3561(10) 0.8821(6) 0.3406(4) 0.0457(19) Uani 1 1 d . . . . .
C3B C 0.5018(11) 0.9373(7) 0.3749(4) 0.050(2) Uani 1 1 d . . . . .
C4B C 0.6250(12) 0.8871(8) 0.3742(4) 0.056(2) Uani 1 1 d . . . . .
H4B H 0.724781 0.922655 0.397928 0.068 Uiso 1 1 calc R U . . .
C5B C 0.4671(10) 0.7320(7) 0.3055(4) 0.0478(19) Uani 1 1 d . . . . .
C6B C 0.546(3) 1.062(3) 0.4078(15) 0.033(6) Uani 0.546(19) 1 d . . P A 1
H6C H 0.664502 1.091738 0.41487 0.04 Uiso 0.546(19) 1 calc R U P A 1
H6D H 0.505345 1.105455 0.380473 0.04 Uiso 0.546(19) 1 calc R U P A 1
C7B C 0.4691(11) 0.6279(7) 0.2634(5) 0.056(2) Uani 1 1 d . . . . .
H7D H 0.579554 0.630952 0.254484 0.084 Uiso 1 1 calc R U . . .
H7E H 0.402139 0.620087 0.224903 0.084 Uiso 1 1 calc R U . . .
H7F H 0.426843 0.565132 0.283532 0.084 Uiso 1 1 calc R U . . .
C8B C 0.2312(10) 0.9389(7) 0.3383(4) 0.0452(18) Uani 1 1 d . . . . .
H8B H 0.24581 1.006003 0.365929 0.054 Uiso 1 1 calc R U . . .
C9B C -0.1220(11) 0.9295(7) 0.2515(4) 0.048(2) Uani 1 1 d . . . . .
C10B C -0.3354(11) 0.9817(6) 0.1916(3) 0.0459(19) Uani 1 1 d . . . . .
C11B C -0.2651(11) 0.9769(8) 0.1300(4) 0.056(2) Uani 1 1 d . . . . .
H11C H -0.222473 0.912244 0.121832 0.067 Uiso 1 1 calc R U . . .
H11D H -0.175824 1.043386 0.130765 0.067 Uiso 1 1 calc R U . . .
C12B C -0.3984(14) 0.9693(10) 0.0792(4) 0.069(3) Uani 1 1 d . . . . .
H12B H -0.352383 0.967689 0.038629 0.083 Uiso 1 1 calc R U . . .
C13B C -0.4638(14) 1.0700(9) 0.0924(5) 0.073(3) Uani 1 1 d . . . . .
H13C H -0.37578 1.137527 0.094028 0.088 Uiso 1 1 calc R U . . .
H13D H -0.546741 1.066824 0.059048 0.088 Uiso 1 1 calc R U . . .
C14B C -0.5369(14) 1.0720(9) 0.1542(4) 0.069(3) Uani 1 1 d . . . . .
H14B H -0.580163 1.137233 0.162872 0.083 Uiso 1 1 calc R U . . .
C15B C -0.4023(15) 1.0807(9) 0.2040(4) 0.074(3) Uani 1 1 d . . . . .
H15C H -0.315299 1.148425 0.204586 0.089 Uiso 1 1 calc R U . . .
H15D H -0.444328 1.08489 0.24481 0.089 Uiso 1 1 calc R U . . .
C16B C -0.4683(11) 0.8790(8) 0.1896(5) 0.060(2) Uani 1 1 d . . . . .
H16C H -0.513551 0.880249 0.229755 0.072 Uiso 1 1 calc R U . . .
H16D H -0.424997 0.814524 0.181806 0.072 Uiso 1 1 calc R U . . .
C17B C -0.6013(12) 0.8694(9) 0.1384(5) 0.071(3) Uani 1 1 d . . . . .
H17B H -0.688908 0.800615 0.137023 0.085 Uiso 1 1 calc R U . . .
C18B C -0.5291(14) 0.8680(10) 0.0767(5) 0.076(3) Uani 1 1 d . . . . .
H18C H -0.48649 0.803491 0.067609 0.091 Uiso 1 1 calc R U . . .
H18D H -0.613482 0.862557 0.04336 0.091 Uiso 1 1 calc R U . . .
C19B C -0.6689(13) 0.9700(10) 0.1523(5) 0.072(3) Uani 1 1 d . . . . .
H19C H -0.755291 0.965128 0.119906 0.086 Uiso 1 1 calc R U . . .
H19D H -0.714945 0.971377 0.192292 0.086 Uiso 1 1 calc R U . . .
N1B N 0.6021(9) 0.7875(6) 0.3396(3) 0.0515(17) Uani 1 1 d . . . . .
H1N H 0.682298 0.757315 0.339589 0.062 Uiso 1 1 calc R U . . .
N2B N 0.1024(8) 0.9031(5) 0.3010(3) 0.0451(16) Uani 1 1 d . . . . .
N3B N -0.0005(9) 0.9681(5) 0.2998(3) 0.0483(17) Uani 1 1 d . . . . .
H3B H 0.00934 1.028087 0.326834 0.058 Uiso 1 1 calc R U . . .
N4B N -0.2089(9) 0.9975(6) 0.2423(3) 0.0527(18) Uani 1 1 d . . . . .
H4N H -0.189109 1.058643 0.269346 0.063 Uiso 1 1 calc R U . . .
O1B O 0.4806(15) 1.0738(9) 0.4638(6) 0.061(4) Uani 0.546(19) 1 d . . P A 1
H1B H 0.525405 1.04526 0.488797 0.092 Uiso 0.546(19) 1 calc R U P A 1
O1C O 0.673(3) 1.0814(14) 0.4390(7) 0.075(6) Uani 0.454(19) 1 d . . P A 2
H1C H 0.731211 1.073284 0.410543 0.112 Uiso 0.454(19) 1 calc R U P A 2
C6C C 0.511(7) 1.036(4) 0.416(3) 0.068(15) Uani 0.454(19) 1 d . . P A 2
H6E H 0.472691 1.087634 0.394329 0.082 Uiso 0.454(19) 1 calc R U P A 2
H6F H 0.444451 1.020927 0.450298 0.082 Uiso 0.454(19) 1 calc R U P A 2
O2B O 0.2052(6) 0.7165(4) 0.2714(3) 0.0483(14) Uani 1 1 d . . . . .
O3B O -0.1451(7) 0.8349(4) 0.2218(3) 0.0502(14) Uani 1 1 d . . . . .
Cl1B Cl -0.0802(3) 0.61892(18) 0.17119(10) 0.0668(7) Uani 1 1 d . . . . .
Cl2B Cl -0.1236(3) 0.68429(18) 0.34177(10) 0.0539(5) Uani 1 1 d . . . . .
Cu2 Cu 0.01365(14) 0.75943(9) 0.24818(5) 0.0446(3) Uani 1 1 d . . . . .
C1 C 0.3353(14) 0.5986(9) 0.7364(5) 0.075(3) Uani 1 1 d D . . . .
H1J H 0.41357 0.619156 0.772874 0.112 Uiso 1 1 calc R U . . .
H1K H 0.257273 0.528943 0.738099 0.112 Uiso 1 1 calc R U . . .
H1L H 0.279342 0.65558 0.735327 0.112 Uiso 1 1 calc R U . . .
O1 O 0.4167(9) 0.5874(5) 0.6824(3) 0.0670(17) Uani 1 1 d D . . . .
H1 H 0.485655 0.646496 0.681472 0.1 Uiso 1 1 calc R U . . .
C2 C 0.067(3) 1.056(2) 0.4793(13) 0.104(8) Uiso 0.5 1 d D . P B 1
H2J H 0.069361 1.083215 0.522514 0.156 Uiso 0.5 1 d R U P B 1
H2K H 0.077654 0.982891 0.473595 0.156 Uiso 0.5 1 d R U P B 1
H2L H -0.033089 1.056454 0.458671 0.156 Uiso 0.5 1 d R U P B 1
O2 O 0.188(2) 1.1254(14) 0.4501(8) 0.096(5) Uiso 0.5 1 d D . P B 1
H2 H 0.265728 1.147618 0.475914 0.144 Uiso 0.5 1 d R U P B 1

loop_
_atom_site_aniso_label
_atom_site_aniso_U_11
_atom_site_aniso_U_22
_atom_site_aniso_U_33
_atom_site_aniso_U_23
_atom_site_aniso_U_13
_atom_site_aniso_U_12
C1A 0.041(4) 0.029(4) 0.051(4) 0.007(3) 0.007(3) 0.013(3)
C2A 0.040(4) 0.039(4) 0.050(4) 0.008(3) 0.007(3) 0.020(3)
C3A 0.048(5) 0.037(4) 0.048(4) 0.007(3) 0.006(3) 0.020(4)
C4A 0.056(5) 0.043(4) 0.048(4) 0.005(3) 0.011(4) 0.027(4)
C5A 0.045(4) 0.041(4) 0.052(5) 0.013(3) 0.011(3) 0.020(4)
C6A 0.068(6) 0.049(5) 0.049(5) 0.003(4) 0.005(4) 0.038(4)
C7A 0.046(5) 0.053(5) 0.058(5) 0.021(4) 0.005(4) 0.026(4)
C8A 0.042(4) 0.030(4) 0.048(4) 0.008(3) 0.007(3) 0.018(3)
C9A 0.056(5) 0.037(4) 0.046(4) 0.007(3) 0.006(3) 0.024(4)
C10A 0.078(6) 0.043(4) 0.038(4) 0.008(3) 0.005(4) 0.039(4)
C11A 0.086(7) 0.079(7) 0.053(5) 0.013(5) 0.006(5) 0.058(6)
C12A 0.114(9) 0.095(9) 0.057(6) 0.017(5) 0.016(6) 0.081(8)
C13A 0.122(10) 0.101(9) 0.054(6) 0.018(6) 0.027(6) 0.067(8)
C14A 0.126(10) 0.079(7) 0.040(5) 0.019(5) 0.012(5) 0.065(7)
C15A 0.104(8) 0.056(5) 0.052(5) 0.020(4) 0.015(5) 0.053(6)
C16A 0.079(7) 0.059(6) 0.055(5) 0.003(4) 0.007(5) 0.019(5)
C17A 0.112(10) 0.066(7) 0.064(7) -0.009(5) -0.004(6) 0.019(7)
C18A 0.175(14) 0.068(7) 0.047(6) 0.006(5) 0.021(7) 0.071(9)
C19A 0.121(10) 0.118(10) 0.043(5) -0.001(6) -0.007(6) 0.066(9)
N1A 0.053(4) 0.048(4) 0.048(4) 0.013(3) 0.002(3) 0.021(3)
N2A 0.047(4) 0.033(3) 0.043(3) 0.005(3) 0.004(3) 0.022(3)
N3A 0.069(4) 0.038(3) 0.039(3) 0.006(3) 0.000(3) 0.035(3)
N4A 0.076(5) 0.042(4) 0.044(4) 0.008(3) 0.003(3) 0.041(4)
O1A 0.096(5) 0.045(3) 0.059(4) 0.014(3) 0.005(3) 0.029(3)
O2A 0.064(4) 0.040(3) 0.046(3) 0.007(2) 0.000(2) 0.031(3)
O3A 0.093(4) 0.037(3) 0.045(3) 0.011(2) 0.009(3) 0.043(3)
Cl1A 0.0648(13) 0.0395(10) 0.0641(12) 0.0106(8) 0.0115(9) 0.0342(9)
Cl2A 0.0619(13) 0.0438(11) 0.0576(12) -0.0029(8) 0.0094(9) 0.0236(9)
Cu1 0.0633(8) 0.0332(6) 0.0441(6) 0.0078(4) 0.0057(5) 0.0300(5)
C1B 0.039(4) 0.038(4) 0.061(5) 0.020(4) 0.013(4) 0.015(4)
C2B 0.057(5) 0.039(4) 0.054(5) 0.016(3) 0.014(4) 0.028(4)
C3B 0.061(5) 0.053(5) 0.046(4) 0.013(4) 0.003(4) 0.028(4)
C4B 0.065(6) 0.067(6) 0.052(5) 0.014(4) 0.004(4) 0.041(5)
C5B 0.053(5) 0.043(4) 0.062(5) 0.019(4) 0.014(4) 0.030(4)
C6B 0.025(9) 0.032(16) 0.042(12) 0.012(9) 0.004(8) 0.004(8)
C7B 0.050(5) 0.041(5) 0.088(7) 0.012(4) 0.015(4) 0.028(4)
C8B 0.056(5) 0.043(4) 0.050(4) 0.013(3) 0.006(4) 0.033(4)
C9B 0.068(5) 0.047(5) 0.044(4) 0.010(4) 0.005(4) 0.041(4)
C10B 0.071(5) 0.040(4) 0.038(4) 0.003(3) -0.002(4) 0.040(4)
C11B 0.063(6) 0.064(6) 0.054(5) 0.019(4) 0.010(4) 0.034(5)
C12B 0.087(7) 0.095(8) 0.040(5) 0.013(5) 0.008(4) 0.049(7)
C13B 0.087(7) 0.077(7) 0.071(6) 0.034(5) -0.005(5) 0.040(6)
C14B 0.096(8) 0.074(7) 0.057(6) 0.005(5) -0.008(5) 0.066(7)
C15B 0.112(9) 0.075(7) 0.057(6) -0.002(5) -0.011(5) 0.079(7)
C16B 0.060(6) 0.065(6) 0.072(6) 0.029(5) 0.012(4) 0.036(5)
C17B 0.059(6) 0.062(6) 0.099(8) 0.027(5) 0.001(5) 0.025(5)
C18B 0.089(8) 0.081(8) 0.064(6) -0.009(5) -0.009(5) 0.052(7)
C19B 0.068(6) 0.103(9) 0.062(6) 0.017(6) 0.005(5) 0.056(7)
N1B 0.055(4) 0.054(4) 0.061(4) 0.020(3) 0.010(3) 0.037(4)
N2B 0.054(4) 0.034(3) 0.059(4) 0.013(3) 0.009(3) 0.031(3)
N3B 0.064(4) 0.039(4) 0.053(4) 0.001(3) -0.003(3) 0.039(3)
N4B 0.077(5) 0.045(4) 0.048(4) 0.000(3) -0.005(3) 0.045(4)
O1B 0.071(8) 0.047(7) 0.061(8) 0.006(6) 0.006(6) 0.008(6)
O1C 0.096(15) 0.069(10) 0.069(10) 0.001(8) -0.010(9) 0.050(10)
C6C 0.12(5) 0.04(2) 0.07(2) 0.019(16) 0.03(2) 0.04(3)
O2B 0.042(3) 0.030(3) 0.084(4) 0.014(3) 0.016(3) 0.024(2)
O3B 0.066(4) 0.035(3) 0.058(3) 0.002(2) -0.004(3) 0.033(3)
Cl1B 0.1058(19) 0.0511(12) 0.0562(12) -0.0043(9) -0.0088(11) 0.0555(13)
Cl2B 0.0550(12) 0.0608(12) 0.0627(12) 0.0228(10) 0.0118(9) 0.0374(10)
Cu2 0.0572(7) 0.0332(6) 0.0539(7) 0.0071(5) 0.0057(5) 0.0311(5)
C1 0.091(8) 0.068(7) 0.070(7) 0.007(5) 0.012(6) 0.031(6)
O1 0.077(5) 0.059(4) 0.063(4) 0.005(3) -0.001(3) 0.019(3)

loop_
_atom_type_symbol
_atom_type_description
_atom_type_scat_dispersion_real
_atom_type_scat_dispersion_imag
_atom_type_scat_source
C C 0.0181 0.0091 'International Tables Vol C Tables 4.2.6.8 and 6.1.1.4'
H H 0 0 'International Tables Vol C Tables 4.2.6.8 and 6.1.1.4'
N N 0.0311 0.018 'International Tables Vol C Tables 4.2.6.8 and 6.1.1.4'
O O 0.0492 0.0322 'International Tables Vol C Tables 4.2.6.8 and 6.1.1.4'
Cl Cl 0.3639 0.7018 'International Tables Vol C Tables 4.2.6.8 and 6.1.1.4'
Cu Cu -1.9646 0.5888 'International Tables Vol C Tables 4.2.6.8 and 6.1.1.4'

loop_
_exptl_crystal_face_index_h
_exptl_crystal_face_index_k
_exptl_crystal_face_index_l
_exptl_crystal_face_perp_dist
0 -1 0 0.143
0 1 0 0.173
-1 0 0 0.064
1 0 0 0.078
0 0 -1 0.007
0 0 1 0.008

loop_
_geom_angle_atom_site_label_1
_geom_angle_atom_site_label_2
_geom_angle_atom_site_label_3
_geom_angle
_geom_angle_site_symmetry_3
O2A C1A C5A 116.7(6) .
O2A C1A C2A 126.2(7) .
C5A C1A C2A 117.0(7) .
C3A C2A C1A 119.7(7) .
C3A C2A C8A 118.5(6) .
C1A C2A C8A 121.8(7) .
C4A C3A C2A 119.6(7) .
C4A C3A C6A 119.0(7) .
C2A C3A C6A 121.4(7) .
N1A C4A C3A 120.3(7) .
N1A C5A C1A 119.9(7) .
N1A C5A C7A 118.6(7) .
C1A C5A C7A 121.5(7) .
O1A C6A C3A 111.9(7) .
N2A C8A C2A 122.7(6) .
O3A C9A N4A 125.1(7) .
O3A C9A N3A 118.0(7) .
N4A C9A N3A 116.9(6) .
N4A C10A C16A 110.3(8) .
N4A C10A C11A 111.7(7) .
C16A C10A C11A 109.8(8) .
N4A C10A C15A 106.9(6) .
C16A C10A C15A 109.7(8) .
C11A C10A C15A 108.3(8) .
C10A C11A C12A 108.4(8) .
C18A C12A C13A 111.5(10) .
C18A C12A C11A 110.3(10) .
C13A C12A C11A 109.2(9) .
C14A C13A C12A 107.6(9) .
C19A C14A C13A 111.0(9) .
C19A C14A C15A 108.8(9) .
C13A C14A C15A 108.3(9) .
C10A C15A C14A 109.9(7) .
C10A C16A C17A 109.6(9) .
C18A C17A C19A 111.9(11) .
C18A C17A C16A 109.6(9) .
C19A C17A C16A 108.8(9) .
C12A C18A C17A 108.6(9) .
C14A C19A C17A 109.0(9) .
C5A N1A C4A 123.4(7) .
C8A N2A N3A 118.7(6) .
C8A N2A Cu1 129.9(5) .
N3A N2A Cu1 111.4(4) .
N2A N3A C9A 115.1(6) .
C9A N4A C10A 127.8(6) .
C1A O2A Cu1 127.9(5) .
C9A O3A Cu1 114.1(5) .
O2A Cu1 N2A 89.9(2) .
O2A Cu1 O3A 163.7(3) .
N2A Cu1 O3A 80.6(2) .
O2A Cu1 Cl1A 93.30(16) .
N2A Cu1 Cl1A 160.6(2) .
O3A Cu1 Cl1A 91.55(15) .
O2A Cu1 Cl2A 95.99(19) .
N2A Cu1 Cl2A 98.8(2) .
O3A Cu1 Cl2A 98.5(2) .
Cl1A Cu1 Cl2A 99.90(8) .
O2B C1B C5B 116.6(7) .
O2B C1B C2B 126.4(7) .
C5B C1B C2B 117.0(8) .
C3B C2B C1B 120.6(7) .
C3B C2B C8B 118.2(7) .
C1B C2B C8B 121.0(8) .
C4B C3B C2B 118.8(8) .
C4B C3B C6C 122(3) .
C2B C3B C6C 119(3) .
C4B C3B C6B 116.5(13) .
C2B C3B C6B 124.1(12) .
N1B C4B C3B 119.3(9) .
N1B C5B C1B 119.8(8) .
N1B C5B C7B 117.2(7) .
C1B C5B C7B 122.7(8) .
O1B C6B C3B 111.3(18) .
N2B C8B C2B 123.5(7) .
O3B C9B N4B 125.1(8) .
O3B C9B N3B 119.5(6) .
N4B C9B N3B 115.4(7) .
N4B C10B C16B 112.2(7) .
N4B C10B C11B 110.5(7) .
C16B C10B C11B 108.8(7) .
N4B C10B C15B 105.8(6) .
C16B C10B C15B 109.5(8) .
C11B C10B C15B 110.0(7) .
C10B C11B C12B 108.7(7) .
C18B C12B C13B 110.1(9) .
C18B C12B C11B 109.9(8) .
C13B C12B C11B 109.5(8) .
C14B C13B C12B 109.4(8) .
C19B C14B C15B 110.5(9) .
C19B C14B C13B 110.1(9) .
C15B C14B C13B 107.4(9) .
C10B C15B C14B 110.3(8) .
C10B C16B C17B 110.2(7) .
C18B C17B C16B 108.9(8) .
C18B C17B C19B 109.6(8) .
C16B C17B C19B 108.6(9) .
C12B C18B C17B 109.7(8) .
C14B C19B C17B 109.3(8) .
C5B N1B C4B 124.4(7) .
C8B N2B N3B 118.2(7) .
C8B N2B Cu2 129.8(5) .
N3B N2B Cu2 111.8(5) .
N2B N3B C9B 113.1(6) .
C9B N4B C10B 126.8(7) .
O1C C6C C3B 107(4) .
C1B O2B Cu2 128.0(5) .
C9B O3B Cu2 113.0(5) .
O2B Cu2 N2B 90.1(2) .
O2B Cu2 O3B 166.7(2) .
N2B Cu2 O3B 80.8(2) .
O2B Cu2 Cl1B 95.18(18) .
N2B Cu2 Cl1B 166.9(2) .
O3B Cu2 Cl1B 91.82(17) .
O2B Cu2 Cl2B 90.30(18) .
N2B Cu2 Cl2B 89.5(2) .
O3B Cu2 Cl2B 99.23(19) .
Cl1B Cu2 Cl2B 102.46(10) .
O2 C2 C2 168(3) 2_576

loop_
_geom_bond_atom_site_label_1
_geom_bond_atom_site_label_2
_geom_bond_distance
_geom_bond_site_symmetry_2
C1A O2A 1.286(9) .
C1A C5A 1.416(11) .
C1A C2A 1.432(10) .
C2A C3A 1.410(11) .
C2A C8A 1.448(11) .
C3A C4A 1.360(11) .
C3A C6A 1.515(10) .
C4A N1A 1.348(10) .
C5A N1A 1.341(10) .
C5A C7A 1.495(10) .
C6A O1A 1.423(12) .
C8A N2A 1.283(9) .
C9A O3A 1.259(9) .
C9A N4A 1.318(10) .
C9A N3A 1.376(10) .
C10A N4A 1.469(10) .
C10A C16A 1.492(14) .
C10A C11A 1.532(12) .
C10A C15A 1.537(11) .
C11A C12A 1.547(14) .
C12A C18A 1.497(19) .
C12A C13A 1.545(15) .
C13A C14A 1.538(16) .
C14A C19A 1.514(18) .
C14A C15A 1.550(13) .
C16A C17A 1.547(14) .
C17A C18A 1.498(18) .
C17A C19A 1.521(17) .
N2A N3A 1.371(9) .
N2A Cu1 1.979(6) .
O2A Cu1 1.932(5) .
O3A Cu1 1.985(5) .
Cl1A Cu1 2.2591(19) .
Cl2A Cu1 2.539(3) .
C1B O2B 1.295(10) .
C1B C5B 1.406(11) .
C1B C2B 1.424(11) .
C2B C3B 1.391(13) .
C2B C8B 1.457(10) .
C3B C4B 1.383(12) .
C3B C6C 1.42(5) .
C3B C6B 1.59(4) .
C4B N1B 1.345(12) .
C5B N1B 1.322(11) .
C5B C7B 1.509(12) .
C6B O1B 1.39(4) .
C8B N2B 1.286(11) .
C9B O3B 1.248(9) .
C9B N4B 1.325(10) .
C9B N3B 1.391(11) .
C10B N4B 1.477(10) .
C10B C16B 1.502(13) .
C10B C11B 1.521(12) .
C10B C15B 1.524(10) .
C11B C12B 1.540(13) .
C12B C18B 1.479(17) .
C12B C13B 1.537(14) .
C13B C14B 1.536(15) .
C14B C19B 1.493(17) .
C14B C15B 1.530(13) .
C16B C17B 1.537(14) .
C17B C18B 1.532(16) .
C17B C19B 1.548(14) .
N2B N3B 1.373(8) .
N2B Cu2 1.963(7) .
O1C C6C 1.40(5) .
O2B Cu2 1.949(5) .
O3B Cu2 1.990(5) .
Cl1B Cu2 2.223(2) .
Cl2B Cu2 2.632(2) .
C1 O1 1.427(12) .
C2 O2 1.442(19) .
C2 C2 1.98(4) 2_576
